data_4079973
loop_
_publ_author_name
'Pettinari, Riccardo'
'Pettinari, Claudio'
'Marchetti, Fabio'
'Clavel, Catherine M.'
'Scopelliti, Rosario'
'Dyson, Paul J.'

_publ_section_title
;
 Cytotoxicity of Ruthenium--Arene Complexes Containing \b-Ketoamine
 Ligands
;
_journal_issue 1
_journal_name_full Organometallics
_journal_page_first 309
_journal_paper_doi 10.1021/om301115e
_journal_volume 32
_journal_year 2013
_chemical_formula_moiety 'C29 H32 Cl N3 O Ru'
_chemical_formula_sum 'C29 H32 Cl N3 O Ru'
_chemical_formula_weight 575.10
_chemical_name_systematic
; 
 ? 
;
_space_group_IT_number 2
_symmetry_cell_setting triclinic
_symmetry_space_group_name_Hall '-P 1'
_symmetry_space_group_name_H-M 'P -1'
_atom_sites_solution_hydrogens geom
_atom_sites_solution_primary direct
_atom_sites_solution_secondary difmap
_audit_creation_method SHELXL-97
_cell_angle_alpha 72.925(10)
_cell_angle_beta 89.400(12)
_cell_angle_gamma 80.571(8)
_cell_formula_units_Z 2
_cell_length_a 7.9453(7)
_cell_length_b 10.8254(12)
_cell_length_c 16.0514(18)
_cell_measurement_reflns_used 243
_cell_measurement_temperature 170(2)
_cell_measurement_theta_max 22
_cell_measurement_theta_min 3
_cell_volume 1300.9(2)
_computing_cell_refinement 'Dirax/lsq (Duisenberg & Schreurs, 1989-2000)'
_computing_data_collection 'Collect (Bruker AXS BV, 1997-2004)'
_computing_data_reduction 'EvalCCD (Duisenberg & Schreurs, 1990-2000)'
_computing_molecular_graphics 'Bruker SHELXTL'
_computing_publication_material 'Bruker SHELXTL'
_computing_structure_refinement 'SHELXL-97 (Sheldrick, 1997)'
_computing_structure_solution 'SHELXS-97 (Sheldrick, 1990)'
_diffrn_ambient_temperature 170(2)
_diffrn_measured_fraction_theta_full 0.988
_diffrn_measured_fraction_theta_max 0.964
_diffrn_measurement_device_type 'Bruker APEX II CCD'
_diffrn_measurement_method 'phi and omega scans'
_diffrn_radiation_monochromator graphite
_diffrn_radiation_source 'fine-focus sealed tube'
_diffrn_radiation_type MoK\a
_diffrn_radiation_wavelength 0.71073
_diffrn_reflns_av_R_equivalents 0.0380
_diffrn_reflns_av_sigmaI/netI 0.0389
_diffrn_reflns_limit_h_max 11
_diffrn_reflns_limit_h_min -11
_diffrn_reflns_limit_k_max 15
_diffrn_reflns_limit_k_min -15
_diffrn_reflns_limit_l_max 22
_diffrn_reflns_limit_l_min -22
_diffrn_reflns_number 21780
_diffrn_reflns_theta_full 25.00
_diffrn_reflns_theta_max 30.00
_diffrn_reflns_theta_min 3.52
_exptl_absorpt_coefficient_mu 0.732
_exptl_absorpt_correction_T_max 0.7460
_exptl_absorpt_correction_T_min 0.6339
_exptl_absorpt_correction_type multi-scan
_exptl_absorpt_process_details 'SADABS 2008, Bruker AXS, 2008'
_exptl_crystal_colour red
_exptl_crystal_density_diffrn 1.468
_exptl_crystal_density_method 'not measured'
_exptl_crystal_description prismatic
_exptl_crystal_F_000 592
_exptl_crystal_size_max 0.45
_exptl_crystal_size_mid 0.38
_exptl_crystal_size_min 0.22
_refine_diff_density_max 0.498
_refine_diff_density_min -0.647
_refine_diff_density_rms 0.094
_refine_ls_extinction_method none
_refine_ls_goodness_of_fit_ref 1.149
_refine_ls_hydrogen_treatment constr
_refine_ls_matrix_type full
_refine_ls_number_parameters 316
_refine_ls_number_reflns 7318
_refine_ls_number_restraints 0
_refine_ls_restrained_S_all 1.149
_refine_ls_R_factor_all 0.0387
_refine_ls_R_factor_gt 0.0364
_refine_ls_shift/su_max 0.001
_refine_ls_shift/su_mean 0.000
_refine_ls_structure_factor_coef Fsqd
_refine_ls_weighting_details 'calc w=1/[\s^2^(Fo^2^)+(0.0366P)^2^+1.6797P] where P=(Fo^2^+2Fc^2^)/3'
_refine_ls_weighting_scheme calc
_refine_ls_wR_factor_gt 0.0965
_refine_ls_wR_factor_ref 0.0982
_reflns_number_gt 6944
_reflns_number_total 7318
_reflns_threshold_expression >2sigma(I)
_cod_data_source_file om301115e_si_002.cif
_cod_data_source_block 7
_cod_depositor_comments
;
The following automatic conversions were performed:

'_symmetry_cell_setting' value 'Triclinic' changed to 'triclinic'
according to /home/saulius/struct/CIF-dictionaries/cif_core.dic
dictionary named 'cif_core.dic' version 2.4.2 from 2011-04-26.

Automatic conversion script
Id: cif_fix_values 1891 2012-01-12 08:04:46Z andrius 
;
_cod_database_code 4079973

loop_
_symmetry_equiv_pos_as_xyz
'x, y, z'
'-x, -y, -z'

loop_
_atom_site_label
_atom_site_type_symbol
_atom_site_fract_x
_atom_site_fract_y
_atom_site_fract_z
_atom_site_U_iso_or_equiv
_atom_site_adp_type
_atom_site_occupancy
_atom_site_symmetry_multiplicity
_atom_site_calc_flag
_atom_site_refinement_flags
Ru1 Ru 0.70790(2) 0.111340(17) 0.817793(10) 0.01675(6) Uani 1 1 d .
Cl1 Cl 0.42212(7) 0.05551(6) 0.83532(4) 0.02390(12) Uani 1 1 d .
O1 O 0.5794(2) 0.30182(16) 0.78871(11) 0.0225(3) Uani 1 1 d .
N1 N 0.6615(2) 0.11843(18) 0.68605(11) 0.0168(3) Uani 1 1 d .
N2 N 0.3071(3) 0.5264(2) 0.62377(13) 0.0221(4) Uani 1 1 d .
N3 N 0.3922(2) 0.48055(19) 0.70523(12) 0.0201(4) Uani 1 1 d .
C1 C 0.7503(3) 0.0033(2) 0.66622(14) 0.0195(4) Uani 1 1 d .
C2 C 0.9018(3) 0.0085(3) 0.62113(15) 0.0242(5) Uani 1 1 d .
H2 H 0.9425 0.0892 0.5993 0.029 Uiso 1 1 calc R
C3 C 0.9927(3) -0.1061(3) 0.60848(16) 0.0291(5) Uani 1 1 d .
H3 H 1.0955 -0.1027 0.5778 0.035 Uiso 1 1 calc R
C4 C 0.9348(4) -0.2249(3) 0.64022(18) 0.0322(6) Uani 1 1 d .
H4 H 0.9982 -0.3025 0.6319 0.039 Uiso 1 1 calc R
C5 C 0.7832(4) -0.2294(3) 0.68419(19) 0.0308(5) Uani 1 1 d .
H5 H 0.7419 -0.3101 0.7052 0.037 Uiso 1 1 calc R
C6 C 0.6911(3) -0.1154(2) 0.69760(16) 0.0245(5) Uani 1 1 d .
H6 H 0.5881 -0.1191 0.7281 0.029 Uiso 1 1 calc R
C7 C 0.5536(3) 0.2045(2) 0.62693(13) 0.0169(4) Uani 1 1 d .
C8 C 0.5116(3) 0.1765(2) 0.54291(15) 0.0233(4) Uani 1 1 d .
H8A H 0.6111 0.1212 0.5268 0.028 Uiso 1 1 calc R
H8B H 0.4857 0.2598 0.4951 0.028 Uiso 1 1 calc R
C9 C 0.3564(4) 0.1052(3) 0.5556(2) 0.0345(6) Uani 1 1 d .
H9A H 0.3882 0.0174 0.5967 0.052 Uiso 1 1 calc R
H9B H 0.3195 0.0979 0.4994 0.052 Uiso 1 1 calc R
H9C H 0.2629 0.1550 0.5786 0.052 Uiso 1 1 calc R
C10 C 0.4653(3) 0.3218(2) 0.64168(14) 0.0175(4) Uani 1 1 d .
C11 C 0.3486(3) 0.4324(2) 0.58646(14) 0.0194(4) Uani 1 1 d .
C12 C 0.4882(3) 0.3585(2) 0.71837(14) 0.0183(4) Uani 1 1 d .
C13 C 0.2667(3) 0.4558(3) 0.49781(15) 0.0266(5) Uani 1 1 d .
H13A H 0.1841 0.5376 0.4830 0.040 Uiso 1 1 calc R
H13B H 0.2079 0.3827 0.4985 0.040 Uiso 1 1 calc R
H13C H 0.3548 0.4623 0.4543 0.040 Uiso 1 1 calc R
C14 C 0.3677(3) 0.5558(2) 0.76451(15) 0.0210(4) Uani 1 1 d .
C15 C 0.3416(3) 0.6922(2) 0.73091(17) 0.0259(5) Uani 1 1 d .
H15 H 0.3443 0.7326 0.6699 0.031 Uiso 1 1 calc R
C16 C 0.3116(4) 0.7687(3) 0.7877(2) 0.0333(6) Uani 1 1 d .
H16 H 0.2918 0.8616 0.7651 0.040 Uiso 1 1 calc R
C17 C 0.3104(4) 0.7102(3) 0.8767(2) 0.0389(7) Uani 1 1 d .
H17 H 0.2919 0.7626 0.9151 0.047 Uiso 1 1 calc R
C18 C 0.3363(4) 0.5744(3) 0.90962(19) 0.0390(7) Uani 1 1 d .
H18 H 0.3347 0.5343 0.9707 0.047 Uiso 1 1 calc R
C19 C 0.3649(4) 0.4963(3) 0.85368(17) 0.0298(5) Uani 1 1 d .
H19 H 0.3821 0.4035 0.8764 0.036 Uiso 1 1 calc R
C20 C 0.8150(3) -0.0714(3) 0.91940(17) 0.0324(6) Uani 1 1 d .
C21 C 0.9236(3) -0.0533(3) 0.84782(17) 0.0273(5) Uani 1 1 d .
H21 H 0.9549 -0.1218 0.8220 0.033 Uiso 1 1 calc R
C22 C 0.9861(3) 0.0670(3) 0.81430(16) 0.0238(5) Uani 1 1 d .
H22 H 1.0587 0.0768 0.7662 0.029 Uiso 1 1 calc R
C23 C 0.9436(3) 0.1727(3) 0.85031(16) 0.0252(5) Uani 1 1 d .
C24 C 0.8361(3) 0.1506(3) 0.92422(16) 0.0290(5) Uani 1 1 d .
H24 H 0.8066 0.2182 0.9511 0.035 Uiso 1 1 calc R
C25 C 0.7738(4) 0.0331(3) 0.95777(16) 0.0345(6) Uani 1 1 d .
H25 H 0.7031 0.0225 1.0067 0.041 Uiso 1 1 calc R
C26 C 0.7387(5) -0.1944(3) 0.9521(3) 0.0540(10) Uani 1 1 d .
H26A H 0.7396 -0.2372 0.9060 0.081 Uiso 1 1 calc R
H26B H 0.6208 -0.1721 0.9683 0.081 Uiso 1 1 calc R
H26C H 0.8059 -0.2541 1.0032 0.081 Uiso 1 1 calc R
C27 C 1.0071(4) 0.3023(3) 0.8107(2) 0.0381(6) Uani 1 1 d .
H27 H 1.1328 0.2858 0.8242 0.046 Uiso 1 1 calc R
C28 C 0.9818(5) 0.3491(4) 0.7112(3) 0.0550(10) Uani 1 1 d .
H28A H 1.0452 0.2833 0.6866 0.082 Uiso 1 1 calc R
H28B H 1.0240 0.4323 0.6879 0.082 Uiso 1 1 calc R
H28C H 0.8601 0.3618 0.6953 0.082 Uiso 1 1 calc R
C29 C 0.9279(5) 0.4116(3) 0.8487(3) 0.0525(9) Uani 1 1 d .
H29A H 0.8048 0.4333 0.8346 0.079 Uiso 1 1 calc R
H29B H 0.9806 0.4895 0.8237 0.079 Uiso 1 1 calc R
H29C H 0.9475 0.3821 0.9122 0.079 Uiso 1 1 calc R

loop_
_atom_site_aniso_label
_atom_site_aniso_U_11
_atom_site_aniso_U_22
_atom_site_aniso_U_33
_atom_site_aniso_U_23
_atom_site_aniso_U_13
_atom_site_aniso_U_12
Ru1 0.01373(9) 0.02107(10) 0.01347(8) -0.00388(6) -0.00118(6) 0.00051(6)
Cl1 0.0179(2) 0.0312(3) 0.0218(2) -0.0062(2) 0.00357(18) -0.0051(2)
O1 0.0242(8) 0.0211(8) 0.0216(7) -0.0084(6) -0.0087(6) 0.0027(6)
N1 0.0168(8) 0.0185(8) 0.0146(7) -0.0051(6) 0.0008(6) -0.0013(7)
N2 0.0223(9) 0.0212(9) 0.0205(9) -0.0039(7) -0.0036(7) -0.0010(7)
N3 0.0206(9) 0.0184(9) 0.0205(8) -0.0060(7) -0.0037(7) 0.0001(7)
C1 0.0188(10) 0.0218(10) 0.0177(9) -0.0065(8) -0.0013(7) -0.0008(8)
C2 0.0231(11) 0.0290(12) 0.0195(10) -0.0069(9) 0.0024(8) -0.0026(9)
C3 0.0223(11) 0.0394(14) 0.0251(11) -0.0148(10) 0.0008(9) 0.0056(10)
C4 0.0329(14) 0.0300(13) 0.0333(13) -0.0159(11) -0.0060(10) 0.0086(10)
C5 0.0325(13) 0.0217(12) 0.0377(14) -0.0103(10) -0.0042(10) -0.0004(10)
C6 0.0233(11) 0.0230(11) 0.0250(11) -0.0049(9) 0.0014(8) -0.0020(9)
C7 0.0180(9) 0.0180(9) 0.0150(8) -0.0049(7) 0.0022(7) -0.0037(7)
C8 0.0277(11) 0.0247(11) 0.0176(9) -0.0090(8) -0.0041(8) 0.0010(9)
C9 0.0374(15) 0.0316(14) 0.0383(14) -0.0146(11) -0.0134(11) -0.0071(11)
C10 0.0176(9) 0.0171(9) 0.0168(9) -0.0042(7) -0.0013(7) -0.0019(7)
C11 0.0176(10) 0.0201(10) 0.0184(9) -0.0028(8) -0.0016(7) -0.0024(8)
C12 0.0179(9) 0.0173(10) 0.0193(9) -0.0051(7) -0.0014(7) -0.0023(8)
C13 0.0290(12) 0.0276(12) 0.0200(10) -0.0055(9) -0.0066(9) 0.0020(9)
C14 0.0159(9) 0.0244(11) 0.0246(10) -0.0107(9) -0.0004(8) -0.0020(8)
C15 0.0244(11) 0.0211(11) 0.0328(12) -0.0104(9) 0.0015(9) -0.0013(9)
C16 0.0287(13) 0.0291(13) 0.0468(16) -0.0195(12) 0.0036(11) -0.0031(10)
C17 0.0359(15) 0.0462(17) 0.0445(16) -0.0312(14) 0.0028(12) -0.0019(13)
C18 0.0413(16) 0.0499(18) 0.0266(12) -0.0177(12) 0.0013(11) 0.0022(13)
C19 0.0330(13) 0.0319(13) 0.0233(11) -0.0091(10) 0.0015(9) -0.0004(10)
C20 0.0265(12) 0.0309(13) 0.0272(12) 0.0076(10) -0.0092(9) 0.0010(10)
C21 0.0195(11) 0.0262(12) 0.0305(12) -0.0052(9) -0.0074(9) 0.0068(9)
C22 0.0127(9) 0.0335(13) 0.0240(10) -0.0099(9) -0.0019(8) 0.0026(8)
C23 0.0153(10) 0.0349(13) 0.0254(11) -0.0109(9) -0.0063(8) -0.0001(9)
C24 0.0216(11) 0.0446(15) 0.0208(10) -0.0143(10) -0.0074(8) 0.0034(10)
C25 0.0260(12) 0.0527(17) 0.0156(10) -0.0010(10) -0.0027(9) 0.0026(11)
C26 0.0443(18) 0.0386(18) 0.057(2) 0.0207(15) -0.0086(15) -0.0080(14)
C27 0.0224(12) 0.0374(15) 0.0558(18) -0.0139(13) -0.0063(12) -0.0081(11)
C28 0.053(2) 0.052(2) 0.057(2) -0.0009(17) 0.0154(17) -0.0294(17)
C29 0.0435(18) 0.0356(17) 0.080(3) -0.0234(17) -0.0181(17) 0.0010(14)

loop_
_atom_type_symbol
_atom_type_description
_atom_type_scat_dispersion_real
_atom_type_scat_dispersion_imag
_atom_type_scat_source
C C 0.0033 0.0016 'International Tables Vol C Tables 4.2.6.8 and 6.1.1.4'
H H 0.0000 0.0000 'International Tables Vol C Tables 4.2.6.8 and 6.1.1.4'
N N 0.0061 0.0033 'International Tables Vol C Tables 4.2.6.8 and 6.1.1.4'
O O 0.0106 0.0060 'International Tables Vol C Tables 4.2.6.8 and 6.1.1.4'
Cl Cl 0.1484 0.1585 'International Tables Vol C Tables 4.2.6.8 and 6.1.1.4'
Ru Ru -1.2594 0.8363 'International Tables Vol C Tables 4.2.6.8 and 6.1.1.4'

loop_
_geom_angle_atom_site_label_1
_geom_angle_atom_site_label_2
_geom_angle_atom_site_label_3
_geom_angle
O1 Ru1 N1 88.46(7)
O1 Ru1 C24 86.62(9)
N1 Ru1 C24 155.74(9)
O1 Ru1 C22 121.67(9)
N1 Ru1 C22 95.28(8)
C24 Ru1 C22 67.59(9)
O1 Ru1 C25 110.17(10)
N1 Ru1 C25 160.56(10)
C24 Ru1 C25 37.30(12)
C22 Ru1 C25 79.93(10)
O1 Ru1 C23 90.69(8)
N1 Ru1 C23 118.06(8)
C24 Ru1 C23 38.38(10)
C22 Ru1 C23 37.74(9)
C25 Ru1 C23 68.83(11)
O1 Ru1 C21 158.99(9)
N1 Ru1 C21 97.12(9)
C24 Ru1 C21 79.98(10)
C22 Ru1 C21 37.82(10)
C25 Ru1 C21 67.53(11)
C23 Ru1 C21 68.79(10)
O1 Ru1 C20 147.63(10)
N1 Ru1 C20 122.77(10)
C24 Ru1 C20 68.24(11)
C22 Ru1 C20 68.19(10)
C25 Ru1 C20 37.99(12)
C23 Ru1 C20 82.12(10)
C21 Ru1 C20 37.43(10)
O1 Ru1 Cl1 83.88(5)
N1 Ru1 Cl1 82.96(5)
C24 Ru1 Cl1 120.01(7)
C22 Ru1 Cl1 154.40(7)
C25 Ru1 Cl1 93.24(8)
C23 Ru1 Cl1 158.22(7)
C21 Ru1 Cl1 116.84(7)
C20 Ru1 Cl1 91.22(8)
C12 O1 Ru1 122.76(15)
C7 N1 C1 119.00(18)
C7 N1 Ru1 128.60(15)
C1 N1 Ru1 112.01(13)
C11 N2 N3 105.68(18)
C12 N3 N2 111.90(18)
C12 N3 C14 127.85(19)
N2 N3 C14 120.19(19)
C6 C1 C2 119.8(2)
C6 C1 N1 119.7(2)
C2 C1 N1 120.3(2)
C3 C2 C1 119.5(2)
C3 C2 H2 120.3
C1 C2 H2 120.3
C4 C3 C2 120.9(2)
C4 C3 H3 119.5
C2 C3 H3 119.5
C3 C4 C5 119.5(2)
C3 C4 H4 120.3
C5 C4 H4 120.3
C4 C5 C6 120.2(3)
C4 C5 H5 119.9
C6 C5 H5 119.9
C1 C6 C5 120.1(2)
C1 C6 H6 120.0
C5 C6 H6 120.0
N1 C7 C10 121.69(19)
N1 C7 C8 120.2(2)
C10 C7 C8 118.01(19)
C7 C8 C9 109.4(2)
C7 C8 H8A 109.8
C9 C8 H8A 109.8
C7 C8 H8B 109.8
C9 C8 H8B 109.8
H8A C8 H8B 108.2
C8 C9 H9A 109.5
C8 C9 H9B 109.5
H9A C9 H9B 109.5
C8 C9 H9C 109.5
H9A C9 H9C 109.5
H9B C9 H9C 109.5
C12 C10 C7 124.06(19)
C12 C10 C11 103.82(19)
C7 C10 C11 132.0(2)
N2 C11 C10 111.93(19)
N2 C11 C13 116.3(2)
C10 C11 C13 131.7(2)
O1 C12 N3 120.9(2)
O1 C12 C10 132.4(2)
N3 C12 C10 106.66(18)
C11 C13 H13A 109.5
C11 C13 H13B 109.5
H13A C13 H13B 109.5
C11 C13 H13C 109.5
H13A C13 H13C 109.5
H13B C13 H13C 109.5
C19 C14 C15 120.4(2)
C19 C14 N3 121.2(2)
C15 C14 N3 118.3(2)
C14 C15 C16 119.5(2)
C14 C15 H15 120.3
C16 C15 H15 120.3
C17 C16 C15 120.4(3)
C17 C16 H16 119.8
C15 C16 H16 119.8
C16 C17 C18 119.8(3)
C16 C17 H17 120.1
C18 C17 H17 120.1
C17 C18 C19 120.6(3)
C17 C18 H18 119.7
C19 C18 H18 119.7
C14 C19 C18 119.3(3)
C14 C19 H19 120.3
C18 C19 H19 120.3
C21 C20 C25 118.1(3)
C21 C20 C26 121.2(3)
C25 C20 C26 120.7(3)
C21 C20 Ru1 71.07(14)
C25 C20 Ru1 70.31(14)
C26 C20 Ru1 127.8(2)
C20 C21 C22 120.5(2)
C20 C21 Ru1 71.50(14)
C22 C21 Ru1 70.46(13)
C20 C21 H21 119.8
C22 C21 H21 119.8
Ru1 C21 H21 131.0
C23 C22 C21 122.2(2)
C23 C22 Ru1 71.71(13)
C21 C22 Ru1 71.72(13)
C23 C22 H22 118.9
C21 C22 H22 118.9
Ru1 C22 H22 130.5
C22 C23 C24 116.2(2)
C22 C23 C27 121.0(2)
C24 C23 C27 122.8(3)
C22 C23 Ru1 70.55(13)
C24 C23 Ru1 69.88(14)
C27 C23 Ru1 128.92(17)
C25 C24 C23 122.2(3)
C25 C24 Ru1 71.88(15)
C23 C24 Ru1 71.75(13)
C25 C24 H24 118.9
C23 C24 H24 118.9
Ru1 C24 H24 130.2
C24 C25 C20 120.8(2)
C24 C25 Ru1 70.82(14)
C20 C25 Ru1 71.69(14)
C24 C25 H25 119.6
C20 C25 H25 119.6
Ru1 C25 H25 130.6
C20 C26 H26A 109.5
C20 C26 H26B 109.5
H26A C26 H26B 109.5
C20 C26 H26C 109.5
H26A C26 H26C 109.5
H26B C26 H26C 109.5
C23 C27 C29 113.9(3)
C23 C27 C28 111.6(3)
C29 C27 C28 109.8(3)
C23 C27 H27 107.0
C29 C27 H27 107.0
C28 C27 H27 107.0
C27 C28 H28A 109.5
C27 C28 H28B 109.5
H28A C28 H28B 109.5
C27 C28 H28C 109.5
H28A C28 H28C 109.5
H28B C28 H28C 109.5
C27 C29 H29A 109.5
C27 C29 H29B 109.5
H29A C29 H29B 109.5
C27 C29 H29C 109.5
H29A C29 H29C 109.5
H29B C29 H29C 109.5

loop_
_geom_bond_atom_site_label_1
_geom_bond_atom_site_label_2
_geom_bond_distance
Ru1 O1 2.0658(17)
Ru1 N1 2.1273(18)
Ru1 C24 2.178(2)
Ru1 C22 2.187(2)
Ru1 C25 2.191(2)
Ru1 C23 2.202(2)
Ru1 C21 2.204(2)
Ru1 C20 2.209(2)
Ru1 Cl1 2.4365(6)
O1 C12 1.281(3)
N1 C7 1.319(3)
N1 C1 1.446(3)
N2 C11 1.322(3)
N2 N3 1.393(3)
N3 C12 1.372(3)
N3 C14 1.416(3)
C1 C6 1.393(3)
C1 C2 1.398(3)
C2 C3 1.398(4)
C2 H2 0.9500
C3 C4 1.389(4)
C3 H3 0.9500
C4 C5 1.390(4)
C4 H4 0.9500
C5 C6 1.400(4)
C5 H5 0.9500
C6 H6 0.9500
C7 C10 1.429(3)
C7 C8 1.518(3)
C8 C9 1.540(4)
C8 H8A 0.9900
C8 H8B 0.9900
C9 H9A 0.9800
C9 H9B 0.9800
C9 H9C 0.9800
C10 C12 1.422(3)
C10 C11 1.452(3)
C11 C13 1.505(3)
C13 H13A 0.9800
C13 H13B 0.9800
C13 H13C 0.9800
C14 C19 1.388(3)
C14 C15 1.396(3)
C15 C16 1.396(4)
C15 H15 0.9500
C16 C17 1.382(5)
C16 H16 0.9500
C17 C18 1.389(5)
C17 H17 0.9500
C18 C19 1.397(4)
C18 H18 0.9500
C19 H19 0.9500
C20 C21 1.416(4)
C20 C25 1.433(4)
C20 C26 1.504(4)
C21 C22 1.423(4)
C21 H21 0.9500
C22 C23 1.420(4)
C22 H22 0.9500
C23 C24 1.440(4)
C23 C27 1.526(4)
C24 C25 1.397(4)
C24 H24 0.9500
C25 H25 0.9500
C26 H26A 0.9800
C26 H26B 0.9800
C26 H26C 0.9800
C27 C29 1.529(5)
C27 C28 1.532(5)
C27 H27 1.0000
C28 H28A 0.9800
C28 H28B 0.9800
C28 H28C 0.9800
C29 H29A 0.9800
C29 H29B 0.9800
C29 H29C 0.9800

loop_
_geom_torsion_atom_site_label_1
_geom_torsion_atom_site_label_2
_geom_torsion_atom_site_label_3
_geom_torsion_atom_site_label_4
_geom_torsion
N1 Ru1 O1 C12 13.18(18)
C24 Ru1 O1 C12 169.41(19)
C22 Ru1 O1 C12 108.43(19)
C25 Ru1 O1 C12 -161.12(18)
C23 Ru1 O1 C12 131.23(19)
C21 Ru1 O1 C12 119.2(3)
C20 Ru1 O1 C12 -152.49(19)
Cl1 Ru1 O1 C12 -69.91(18)
O1 Ru1 N1 C7 -14.56(19)
C24 Ru1 N1 C7 -92.8(3)
C22 Ru1 N1 C7 -136.2(2)
C25 Ru1 N1 C7 149.2(3)
C23 Ru1 N1 C7 -104.5(2)
C21 Ru1 N1 C7 -174.2(2)
C20 Ru1 N1 C7 156.37(19)
Cl1 Ru1 N1 C7 69.47(19)
O1 Ru1 N1 C1 172.70(15)
C24 Ru1 N1 C1 94.4(2)
C22 Ru1 N1 C1 51.03(16)
C25 Ru1 N1 C1 -23.6(3)
C23 Ru1 N1 C1 82.74(17)
C21 Ru1 N1 C1 13.02(16)
C20 Ru1 N1 C1 -16.37(19)
Cl1 Ru1 N1 C1 -103.28(14)
C11 N2 N3 C12 0.6(3)
C11 N2 N3 C14 -176.6(2)
C7 N1 C1 C6 -99.3(3)
Ru1 N1 C1 C6 74.2(2)
C7 N1 C1 C2 85.2(3)
Ru1 N1 C1 C2 -101.3(2)
C6 C1 C2 C3 -0.4(3)
N1 C1 C2 C3 175.1(2)
C1 C2 C3 C4 -0.1(4)
C2 C3 C4 C5 0.8(4)
C3 C4 C5 C6 -1.0(4)
C2 C1 C6 C5 0.1(4)
N1 C1 C6 C5 -175.3(2)
C4 C5 C6 C1 0.6(4)
C1 N1 C7 C10 -178.4(2)
Ru1 N1 C7 C10 9.3(3)
C1 N1 C7 C8 5.6(3)
Ru1 N1 C7 C8 -166.73(16)
N1 C7 C8 C9 90.2(3)
C10 C7 C8 C9 -86.0(3)
N1 C7 C10 C12 2.0(3)
C8 C7 C10 C12 178.2(2)
N1 C7 C10 C11 176.8(2)
C8 C7 C10 C11 -7.1(4)
N3 N2 C11 C10 -1.0(3)
N3 N2 C11 C13 177.7(2)
C12 C10 C11 N2 1.0(3)
C7 C10 C11 N2 -174.5(2)
C12 C10 C11 C13 -177.5(2)
C7 C10 C11 C13 7.0(4)
Ru1 O1 C12 N3 173.87(16)
Ru1 O1 C12 C10 -8.7(4)
N2 N3 C12 O1 178.0(2)
C14 N3 C12 O1 -5.0(4)
N2 N3 C12 C10 0.0(3)
C14 N3 C12 C10 177.0(2)
C7 C10 C12 O1 -2.3(4)
C11 C10 C12 O1 -178.3(2)
C7 C10 C12 N3 175.4(2)
C11 C10 C12 N3 -0.5(2)
C12 N3 C14 C19 -32.8(4)
N2 N3 C14 C19 144.0(2)
C12 N3 C14 C15 149.0(2)
N2 N3 C14 C15 -34.3(3)
C19 C14 C15 C16 -0.4(4)
N3 C14 C15 C16 177.9(2)
C14 C15 C16 C17 1.1(4)
C15 C16 C17 C18 -1.1(5)
C16 C17 C18 C19 0.5(5)
C15 C14 C19 C18 -0.3(4)
N3 C14 C19 C18 -178.5(2)
C17 C18 C19 C14 0.2(5)
O1 Ru1 C20 C21 -143.86(17)
N1 Ru1 C20 C21 53.25(19)
C24 Ru1 C20 C21 -102.32(18)
C22 Ru1 C20 C21 -28.72(16)
C25 Ru1 C20 C21 -130.6(2)
C23 Ru1 C20 C21 -65.15(17)
Cl1 Ru1 C20 C21 135.66(16)
O1 Ru1 C20 C25 -13.2(3)
N1 Ru1 C20 C25 -176.12(15)
C24 Ru1 C20 C25 28.31(16)
C22 Ru1 C20 C25 101.91(18)
C23 Ru1 C20 C25 65.48(17)
C21 Ru1 C20 C25 130.6(2)
Cl1 Ru1 C20 C25 -93.71(16)
O1 Ru1 C20 C26 100.9(3)
N1 Ru1 C20 C26 -62.0(3)
C24 Ru1 C20 C26 142.4(3)
C22 Ru1 C20 C26 -144.0(3)
C25 Ru1 C20 C26 114.1(4)
C23 Ru1 C20 C26 179.6(3)
C21 Ru1 C20 C26 -115.3(4)
Cl1 Ru1 C20 C26 20.4(3)
C25 C20 C21 C22 -1.4(3)
C26 C20 C21 C22 176.0(2)
Ru1 C20 C21 C22 52.7(2)
C25 C20 C21 Ru1 -54.1(2)
C26 C20 C21 Ru1 123.3(3)
O1 Ru1 C21 C20 118.3(2)
N1 Ru1 C21 C20 -137.24(17)
C24 Ru1 C21 C20 67.13(18)
C22 Ru1 C21 C20 133.3(2)
C25 Ru1 C21 C20 30.37(17)
C23 Ru1 C21 C20 105.37(18)
Cl1 Ru1 C21 C20 -51.55(18)
O1 Ru1 C21 C22 -15.0(3)
N1 Ru1 C21 C22 89.44(14)
C24 Ru1 C21 C22 -66.19(15)
C25 Ru1 C21 C22 -102.95(17)
C23 Ru1 C21 C22 -27.94(14)
C20 Ru1 C21 C22 -133.3(2)
Cl1 Ru1 C21 C22 175.13(12)
C20 C21 C22 C23 0.1(3)
Ru1 C21 C22 C23 53.2(2)
C20 C21 C22 Ru1 -53.2(2)
O1 Ru1 C22 C23 39.27(17)
N1 Ru1 C22 C23 130.72(14)
C24 Ru1 C22 C23 -31.50(15)
C25 Ru1 C22 C23 -68.30(16)
C21 Ru1 C22 C23 -134.5(2)
C20 Ru1 C22 C23 -106.01(17)
Cl1 Ru1 C22 C23 -144.54(14)
O1 Ru1 C22 C21 173.73(13)
N1 Ru1 C22 C21 -94.82(15)
C24 Ru1 C22 C21 102.96(17)
C25 Ru1 C22 C21 66.16(16)
C23 Ru1 C22 C21 134.5(2)
C20 Ru1 C22 C21 28.45(16)
Cl1 Ru1 C22 C21 -10.1(2)
C21 C22 C23 C24 1.3(3)
Ru1 C22 C23 C24 54.51(18)
C21 C22 C23 C27 -177.6(2)
Ru1 C22 C23 C27 -124.4(2)
C21 C22 C23 Ru1 -53.2(2)
O1 Ru1 C23 C22 -147.40(14)
N1 Ru1 C23 C22 -58.78(16)
C24 Ru1 C23 C22 128.9(2)
C25 Ru1 C23 C22 101.18(17)
C21 Ru1 C23 C22 28.00(14)
C20 Ru1 C23 C22 64.27(16)
Cl1 Ru1 C23 C22 137.50(17)
O1 Ru1 C23 C24 83.68(16)
N1 Ru1 C23 C24 172.30(14)
C22 Ru1 C23 C24 -128.9(2)
C25 Ru1 C23 C24 -27.74(16)
C21 Ru1 C23 C24 -100.92(17)
C20 Ru1 C23 C24 -64.65(17)
Cl1 Ru1 C23 C24 8.6(3)
O1 Ru1 C23 C27 -32.8(2)
N1 Ru1 C23 C27 55.8(3)
C24 Ru1 C23 C27 -116.5(3)
C22 Ru1 C23 C27 114.6(3)
C25 Ru1 C23 C27 -144.2(3)
C21 Ru1 C23 C27 142.6(3)
C20 Ru1 C23 C27 178.9(3)
Cl1 Ru1 C23 C27 -107.9(3)
C22 C23 C24 C25 -1.3(3)
C27 C23 C24 C25 177.6(2)
Ru1 C23 C24 C25 53.5(2)
C22 C23 C24 Ru1 -54.85(18)
C27 C23 C24 Ru1 124.0(2)
O1 Ru1 C24 C25 130.35(16)
N1 Ru1 C24 C25 -151.0(2)
C22 Ru1 C24 C25 -103.25(18)
C23 Ru1 C24 C25 -134.3(2)
C21 Ru1 C24 C25 -65.89(17)
C20 Ru1 C24 C25 -28.81(16)
Cl1 Ru1 C24 C25 49.41(17)
O1 Ru1 C24 C23 -95.39(16)
N1 Ru1 C24 C23 -16.7(3)
C22 Ru1 C24 C23 31.00(15)
C25 Ru1 C24 C23 134.3(2)
C21 Ru1 C24 C23 68.36(16)
C20 Ru1 C24 C23 105.45(17)
Cl1 Ru1 C24 C23 -176.33(12)
C23 C24 C25 C20 0.0(4)
Ru1 C24 C25 C20 53.5(2)
C23 C24 C25 Ru1 -53.5(2)
C21 C20 C25 C24 1.4(4)
C26 C20 C25 C24 -176.1(2)
Ru1 C20 C25 C24 -53.1(2)
C21 C20 C25 Ru1 54.4(2)
C26 C20 C25 Ru1 -123.0(3)
O1 Ru1 C25 C24 -54.13(17)
N1 Ru1 C25 C24 143.2(2)
C22 Ru1 C25 C24 66.06(16)
C23 Ru1 C25 C24 28.48(15)
C21 Ru1 C25 C24 103.42(17)
C20 Ru1 C25 C24 133.4(2)
Cl1 Ru1 C25 C24 -138.80(15)
O1 Ru1 C25 C20 172.50(15)
N1 Ru1 C25 C20 9.8(4)
C24 Ru1 C25 C20 -133.4(2)
C22 Ru1 C25 C20 -67.31(17)
C23 Ru1 C25 C20 -104.89(18)
C21 Ru1 C25 C20 -29.95(16)
Cl1 Ru1 C25 C20 87.83(16)
C22 C23 C27 C29 171.3(2)
C24 C23 C27 C29 -7.6(4)
Ru1 C23 C27 C29 82.1(3)
C22 C23 C27 C28 46.2(3)
C24 C23 C27 C28 -132.6(3)
Ru1 C23 C27 C28 -43.0(4)
